data_2014221
loop_
_publ_author_name
'Belmar, Julio'
'P\'erez, Fredy R.'
'Moreno, Yanko'
'Baggio, Ricardo'

_publ_section_title
;
 Two enamines derived from 1-<i>n</i>-alkyl-3-methylpyrazol-5-ones
;
_journal_issue 9
_journal_name_full 'Acta Crystallographica Section C'
_journal_page_first o705
_journal_page_last o708
_journal_paper_doi 10.1107/S0108270104018736
_journal_volume 60
_journal_year 2004
_chemical_formula_iupac 'C30 H52 N6 O2'
_chemical_formula_moiety 'C30 H52 N6 O2'
_chemical_formula_sum 'C30 H52 N6 O2'
_chemical_formula_weight 528.78
_chemical_name_systematic
;
N,N'-bis{1-[1-(n-hexyl)-3-methyl-5-oxo-2-pyrazolin-4-ylidene]ethyl}hexane-
1,6-diamine
;
_space_group_IT_number 2
_symmetry_cell_setting triclinic
_symmetry_space_group_name_Hall '-P 1'
_symmetry_space_group_name_H-M 'P -1'
_atom_sites_solution_hydrogens geom
_atom_sites_solution_primary direct
_atom_sites_solution_secondary difmap
_audit_creation_method SHELXL97
_cell_angle_alpha 71.357(2)
_cell_angle_beta 86.811(2)
_cell_angle_gamma 85.112(3)
_cell_formula_units_Z 1
_cell_length_a 8.0168(13)
_cell_length_b 9.5029(15)
_cell_length_c 10.7032(17)
_cell_measurement_reflns_used 1755
_cell_measurement_temperature 293(2)
_cell_measurement_theta_max 47.09
_cell_measurement_theta_min 5.02
_cell_volume 769.5(2)
_computing_cell_refinement SMART
_computing_data_collection 'SMART (Bruker, 2001)'
_computing_data_reduction 'SAINT (Bruker, 2000)'
_computing_molecular_graphics 'SHELXTL/PC (Sheldrick, 1994)'
_computing_publication_material SHELXTL/PC
_computing_structure_refinement 'SHELXL97 (Sheldrick, 1997)'
_computing_structure_solution 'SHELXS97 (Sheldrick, 1997)'
_diffrn_ambient_temperature 293(2)
_diffrn_measured_fraction_theta_full 0.989
_diffrn_measured_fraction_theta_max 0.989
_diffrn_measurement_device_type 'Bruker SMART CCD area-detector'
_diffrn_measurement_method '\f and \w'
_diffrn_radiation_monochromator graphite
_diffrn_radiation_source 'fine-focus sealed tube'
_diffrn_radiation_type MoK\a
_diffrn_radiation_wavelength 0.71073
_diffrn_reflns_av_R_equivalents 0.0556
_diffrn_reflns_av_sigmaI/netI 0.0796
_diffrn_reflns_limit_h_max 9
_diffrn_reflns_limit_h_min -9
_diffrn_reflns_limit_k_max 11
_diffrn_reflns_limit_k_min -11
_diffrn_reflns_limit_l_max 12
_diffrn_reflns_limit_l_min -12
_diffrn_reflns_number 5582
_diffrn_reflns_theta_full 25.00
_diffrn_reflns_theta_max 25.02
_diffrn_reflns_theta_min 2.01
_diffrn_standards_number 0
_exptl_absorpt_coefficient_mu 0.073
_exptl_absorpt_correction_type none
_exptl_crystal_colour yellow
_exptl_crystal_density_diffrn 1.141
_exptl_crystal_density_meas ?
_exptl_crystal_density_method 'not measured'
_exptl_crystal_description prisms
_exptl_crystal_F_000 290
_exptl_crystal_size_max 0.28
_exptl_crystal_size_mid 0.16
_exptl_crystal_size_min 0.10
_refine_diff_density_max 0.246
_refine_diff_density_min -0.270
_refine_ls_extinction_method none
_refine_ls_goodness_of_fit_ref 0.933
_refine_ls_hydrogen_treatment constr
_refine_ls_matrix_type full
_refine_ls_number_parameters 174
_refine_ls_number_reflns 2689
_refine_ls_number_restraints 0
_refine_ls_restrained_S_all 0.933
_refine_ls_R_factor_all 0.0932
_refine_ls_R_factor_gt 0.0481
_refine_ls_shift/su_max 0.007
_refine_ls_shift/su_mean 0.001
_refine_ls_structure_factor_coef Fsqd
_refine_ls_weighting_details 'calc w = 1/[\s^2^(Fo^2^)+(0.0659P)^2^] where P=(Fo^2^+2Fc^2^)/3'
_refine_ls_weighting_scheme calc
_refine_ls_wR_factor_gt 0.1174
_refine_ls_wR_factor_ref 0.1518
_reflns_number_gt 1477
_reflns_number_total 2689
_reflns_threshold_expression I>2\s(I)
_cod_data_source_file ob1196.cif
_cod_data_source_block II
_cod_depositor_comments
;
The following automatic conversions were performed:

'_exptl_crystal_density_meas' value 'not measured' was changed to '?'
- the value is perceived as not measured.

Automatic conversion script
Id: cif_fix_values 3008 2015-01-20 13:52:24Z robertas 
;
_cod_original_sg_symbol_H-M P-1
_cod_database_code 2014221
_cod_database_fobs_code 2014221

loop_
_symmetry_equiv_pos_as_xyz
'x, y, z'
'-x, -y, -z'

loop_
_atom_site_label
_atom_site_fract_x
_atom_site_fract_y
_atom_site_fract_z
_atom_site_U_iso_or_equiv
_atom_site_adp_type
_atom_site_calc_flag
_atom_site_refinement_flags
_atom_site_occupancy
_atom_site_disorder_assembly
_atom_site_disorder_group
_atom_site_type_symbol
O1 0.2199(2) 0.0708(2) 0.27772(17) 0.0680(6) Uani d . 1 . . O
N1 0.1036(3) -0.1523(2) 0.3047(2) 0.0535(6) Uani d . 1 . . N
N2 0.0615(2) -0.2787(2) 0.4054(2) 0.0549(6) Uani d . 1 . . N
N3 0.2937(2) 0.0847(2) 0.5155(2) 0.0535(6) Uani d . 1 . . N
H3N 0.2875 0.1202 0.4311 0.064 Uiso calc R 1 . . H
C1 0.1729(3) -0.0519(3) 0.3489(2) 0.0496(6) Uani d . 1 . . C
C2 0.1765(3) -0.1196(3) 0.4894(2) 0.0447(6) Uani d . 1 . . C
C3 0.1037(3) -0.2591(3) 0.5151(2) 0.0475(6) Uani d . 1 . . C
C4 0.0703(4) -0.3769(3) 0.6427(3) 0.0687(8) Uani d . 1 . . C
H4A 0.0229 -0.4584 0.6260 0.103 Uiso calc R 1 . . H
H4B -0.0068 -0.3365 0.6964 0.103 Uiso calc R 1 . . H
H4C 0.1734 -0.4118 0.6879 0.103 Uiso calc R 1 . . H
C5 0.2395(3) -0.0484(3) 0.5709(2) 0.0475(6) Uani d . 1 . . C
C6 0.2512(4) -0.1164(3) 0.7164(2) 0.0673(8) Uani d . 1 . . C
H6A 0.2966 -0.0479 0.7524 0.101 Uiso calc R 1 . . H
H6B 0.3229 -0.2065 0.7360 0.101 Uiso calc R 1 . . H
H6C 0.1416 -0.1388 0.7548 0.101 Uiso calc R 1 . . H
C7 0.3632(3) 0.1790(3) 0.5803(3) 0.0579(7) Uani d . 1 . . C
H7A 0.4655 0.1296 0.6231 0.069 Uiso calc R 1 . . H
H7B 0.2842 0.1938 0.6477 0.069 Uiso calc R 1 . . H
C8 0.4003(3) 0.3272(3) 0.4837(3) 0.0612(8) Uani d . 1 . . C
H8A 0.2967 0.3784 0.4447 0.073 Uiso calc R 1 . . H
H8B 0.4737 0.3116 0.4134 0.073 Uiso calc R 1 . . H
C9 0.4823(3) 0.4246(2) 0.5468(3) 0.0576(7) Uani d . 1 . . C
H9A 0.4100 0.4375 0.6186 0.069 Uiso calc R 1 . . H
H9B 0.5869 0.3737 0.5842 0.069 Uiso calc R 1 . . H
C10 0.0750(3) -0.1397(3) 0.1691(3) 0.0654(8) Uani d . 1 . . C
H10A 0.0879 -0.0377 0.1142 0.078 Uiso calc R 1 . . H
H10B -0.0394 -0.1618 0.1623 0.078 Uiso calc R 1 . . H
C11 0.1929(4) -0.2426(3) 0.1171(3) 0.0703(8) Uani d . 1 . . C
H11A 0.1897 -0.3429 0.1781 0.084 Uiso calc R 1 . . H
H11B 0.1529 -0.2431 0.0334 0.084 Uiso calc R 1 . . H
C12 0.3716(4) -0.2011(3) 0.0977(3) 0.0671(8) Uani d . 1 . . C
H12A 0.4087 -0.1921 0.1793 0.081 Uiso calc R 1 . . H
H12B 0.3763 -0.1044 0.0308 0.081 Uiso calc R 1 . . H
C13 0.4907(3) -0.3114(3) 0.0569(3) 0.0694(8) Uani d . 1 . . C
H13A 0.4828 -0.4086 0.1226 0.083 Uiso calc R 1 . . H
H13B 0.4547 -0.3182 -0.0259 0.083 Uiso calc R 1 . . H
C14 0.6687(4) -0.2757(4) 0.0408(3) 0.0848(10) Uani d . 1 . . C
H14A 0.7066 -0.2745 0.1249 0.102 Uiso calc R 1 . . H
H14B 0.6758 -0.1762 -0.0212 0.102 Uiso calc R 1 . . H
C15 0.7860(4) -0.3816(4) -0.0071(3) 0.0920(11) Uani d . 1 . . C
H15A 0.8979 -0.3504 -0.0149 0.138 Uiso calc R 1 . . H
H15B 0.7518 -0.3818 -0.0916 0.138 Uiso calc R 1 . . H
H15C 0.7828 -0.4802 0.0547 0.138 Uiso calc R 1 . . H

loop_
_atom_site_aniso_label
_atom_site_aniso_U_11
_atom_site_aniso_U_22
_atom_site_aniso_U_33
_atom_site_aniso_U_12
_atom_site_aniso_U_13
_atom_site_aniso_U_23
O1 0.0953(15) 0.0570(12) 0.0530(12) -0.0228(11) -0.0011(10) -0.0151(10)
N1 0.0629(14) 0.0567(14) 0.0472(13) -0.0125(11) -0.0026(10) -0.0230(12)
N2 0.0559(14) 0.0554(14) 0.0605(15) -0.0110(11) 0.0026(11) -0.0274(12)
N3 0.0593(14) 0.0543(14) 0.0541(14) -0.0115(11) -0.0045(10) -0.0248(12)
C1 0.0520(16) 0.0481(16) 0.0531(17) -0.0080(13) 0.0005(12) -0.0213(14)
C2 0.0473(15) 0.0441(15) 0.0464(15) -0.0040(12) -0.0004(11) -0.0192(12)
C3 0.0467(15) 0.0428(15) 0.0544(17) -0.0036(12) 0.0047(12) -0.0183(13)
C4 0.082(2) 0.0574(18) 0.069(2) -0.0165(15) 0.0057(16) -0.0212(16)
C5 0.0454(15) 0.0481(16) 0.0519(16) -0.0002(12) -0.0010(12) -0.0208(13)
C6 0.086(2) 0.0651(19) 0.0568(18) -0.0072(16) -0.0075(15) -0.0258(15)
C7 0.0577(17) 0.0606(18) 0.0685(19) -0.0121(14) -0.0026(13) -0.0366(16)
C8 0.0580(17) 0.0572(17) 0.078(2) -0.0076(14) -0.0072(14) -0.0326(16)
C9 0.0525(16) 0.0560(16) 0.074(2) -0.0076(14) -0.0059(14) -0.0330(14)
C10 0.0650(18) 0.088(2) 0.0553(18) -0.0113(16) -0.0072(14) -0.0367(16)
C11 0.081(2) 0.080(2) 0.0641(19) -0.0147(17) -0.0014(15) -0.0406(17)
C12 0.079(2) 0.0671(19) 0.0619(19) -0.0147(16) 0.0031(15) -0.0279(16)
C13 0.078(2) 0.073(2) 0.0649(19) -0.0134(17) 0.0001(15) -0.0309(16)
C14 0.081(2) 0.091(2) 0.093(2) -0.0233(19) 0.0142(18) -0.041(2)
C15 0.077(2) 0.099(3) 0.106(3) -0.003(2) 0.0066(19) -0.042(2)

loop_
_atom_type_symbol
_atom_type_description
_atom_type_scat_dispersion_real
_atom_type_scat_dispersion_imag
_atom_type_scat_source
C C 0.0033 0.0016 'International Tables Vol C Tables 4.2.6.8 and 6.1.1.4'
H H 0.0000 0.0000 'International Tables Vol C Tables 4.2.6.8 and 6.1.1.4'
N N 0.0061 0.0033 'International Tables Vol C Tables 4.2.6.8 and 6.1.1.4'
O O 0.0106 0.0060 'International Tables Vol C Tables 4.2.6.8 and 6.1.1.4'

loop_
_geom_angle_atom_site_label_1
_geom_angle_atom_site_label_2
_geom_angle_atom_site_label_3
_geom_angle_site_symmetry_1
_geom_angle
C1 N1 N2 . 112.98(19)
C1 N1 C10 . 127.1(2)
N2 N1 C10 . 119.9(2)
C3 N2 N1 . 105.94(19)
C5 N3 C7 . 127.6(2)
C5 N3 H3N . 116.2
C7 N3 H3N . 116.2
O1 C1 N1 . 125.2(2)
O1 C1 C2 . 130.2(2)
N1 C1 C2 . 104.7(2)
C5 C2 C3 . 133.3(2)
C5 C2 C1 . 121.7(2)
C3 C2 C1 . 105.1(2)
N2 C3 C2 . 111.3(2)
N2 C3 C4 . 118.6(2)
C2 C3 C4 . 130.1(2)
C3 C4 H4A . 109.5
C3 C4 H4B . 109.5
H4A C4 H4B . 109.5
C3 C4 H4C . 109.5
H4A C4 H4C . 109.5
H4B C4 H4C . 109.5
N3 C5 C2 . 118.2(2)
N3 C5 C6 . 118.3(2)
C2 C5 C6 . 123.5(2)
C5 C6 H6A . 109.5
C5 C6 H6B . 109.5
H6A C6 H6B . 109.5
C5 C6 H6C . 109.5
H6A C6 H6C . 109.5
H6B C6 H6C . 109.5
N3 C7 C8 . 111.4(2)
N3 C7 H7A . 109.4
C8 C7 H7A . 109.4
N3 C7 H7B . 109.4
C8 C7 H7B . 109.4
H7A C7 H7B . 108.0
C7 C8 C9 . 112.6(2)
C7 C8 H8A . 109.1
C9 C8 H8A . 109.1
C7 C8 H8B . 109.1
C9 C8 H8B . 109.1
H8A C8 H8B . 107.8
C9 C9 C8 2_666 114.0(3)
C9 C9 H9A 2_666 108.8
C8 C9 H9A . 108.8
C9 C9 H9B 2_666 108.8
C8 C9 H9B . 108.8
H9A C9 H9B . 107.7
N1 C10 C11 . 113.3(2)
N1 C10 H10A . 108.9
C11 C10 H10A . 108.9
N1 C10 H10B . 108.9
C11 C10 H10B . 108.9
H10A C10 H10B . 107.7
C12 C11 C10 . 114.3(2)
C12 C11 H11A . 108.7
C10 C11 H11A . 108.7
C12 C11 H11B . 108.7
C10 C11 H11B . 108.7
H11A C11 H11B . 107.6
C11 C12 C13 . 113.9(2)
C11 C12 H12A . 108.8
C13 C12 H12A . 108.8
C11 C12 H12B . 108.8
C13 C12 H12B . 108.8
H12A C12 H12B . 107.7
C14 C13 C12 . 115.1(2)
C14 C13 H13A . 108.5
C12 C13 H13A . 108.5
C14 C13 H13B . 108.5
C12 C13 H13B . 108.5
H13A C13 H13B . 107.5
C13 C14 C15 . 114.9(3)
C13 C14 H14A . 108.5
C15 C14 H14A . 108.5
C13 C14 H14B . 108.5
C15 C14 H14B . 108.5
H14A C14 H14B . 107.5
C14 C15 H15A . 109.5
C14 C15 H15B . 109.5
H15A C15 H15B . 109.5
C14 C15 H15C . 109.5
H15A C15 H15C . 109.5
H15B C15 H15C . 109.5

loop_
_geom_bond_atom_site_label_1
_geom_bond_atom_site_label_2
_geom_bond_site_symmetry_2
_geom_bond_distance
_geom_bond_publ_flag
O1 C1 . 1.248(3) y
N1 C1 . 1.360(3) y
N1 N2 . 1.385(3) y
N1 C10 . 1.447(3) y
N2 C3 . 1.312(3) y
N3 C5 . 1.313(3) y
N3 C7 . 1.456(3) y
N3 H3N . 0.8600 ?
C1 C2 . 1.435(3) y
C2 C5 . 1.399(3) y
C2 C3 . 1.433(3) y
C3 C4 . 1.492(3) no
C4 H4A . 0.9600 ?
C4 H4B . 0.9600 ?
C4 H4C . 0.9600 ?
C5 C6 . 1.488(3) no
C6 H6A . 0.9600 ?
C6 H6B . 0.9600 ?
C6 H6C . 0.9600 ?
C7 C8 . 1.499(3) no
C7 H7A . 0.9700 ?
C7 H7B . 0.9700 ?
C8 C9 . 1.516(3) no
C8 H8A . 0.9700 ?
C8 H8B . 0.9700 ?
C9 C9 2_666 1.502(5) no
C9 H9A . 0.9700 ?
C9 H9B . 0.9700 ?
C10 C11 . 1.514(3) no
C10 H10A . 0.9700 ?
C10 H10B . 0.9700 ?
C11 C12 . 1.503(4) no
C11 H11A . 0.9700 ?
C11 H11B . 0.9700 ?
C12 C13 . 1.509(4) no
C12 H12A . 0.9700 ?
C12 H12B . 0.9700 ?
C13 C14 . 1.483(4) no
C13 H13A . 0.9700 ?
C13 H13B . 0.9700 ?
C14 C15 . 1.509(4) no
C14 H14A . 0.9700 ?
C14 H14B . 0.9700 ?
C15 H15A . 0.9600 ?
C15 H15B . 0.9600 ?
C15 H15C . 0.9600 ?

loop_
_geom_hbond_atom_site_label_D
_geom_hbond_atom_site_label_H
_geom_hbond_atom_site_label_A
_geom_hbond_distance_DH
_geom_hbond_distance_HA
_geom_hbond_distance_DA
_geom_hbond_angle_DHA
N3 H3N O1 0.86 1.96 2.691(3) 142
